data_4061014
loop_
_publ_author_name
'Sun, Yi'
'Chan, Hoi-Shan'
'Dixneuf, Pierre H.'
'Xie, Zuowei'

_publ_section_title
;
 Synthesis, Structural Characterization, Ligand Displacement Reaction, and
 Electrochemical Property of Ruthenium Complexes Incorporating Linked
 Cyclopentadienyl-Carboranyl Ligands
;
_journal_coden_ASTM ORGND7
_journal_issue 24
_journal_name_full Organometallics
_journal_page_first 5864
_journal_page_last 5872
_journal_paper_doi 10.1021/om0493816
_journal_volume 23
_journal_year 2004
_chemical_formula_sum 'C36 H44 B10 P2 Ru'
_chemical_formula_weight 747.82
_space_group_IT_number 4
_symmetry_cell_setting monoclinic
_symmetry_space_group_name_Hall 'P 2yb'
_symmetry_space_group_name_H-M 'P 1 21 1'
_cell_angle_alpha 90.00
_cell_angle_beta 91.4840(10)
_cell_angle_gamma 90.00
_cell_formula_units_Z 2
_cell_length_a 9.1421(5)
_cell_length_b 17.6693(9)
_cell_length_c 11.2531(6)
_cell_measurement_temperature 293(2)
_cell_volume 1817.15(17)
_diffrn_ambient_temperature 293(2)
_exptl_crystal_density_diffrn 1.367
_cod_depositor_comments
;
The following automatic conversions were performed:
'_symmetry_cell_setting' value 'MONOCLINIC' changed to 'monoclinic'
according to '/home/saulius/struct/CIF-dictionaries/cif_core.dic'
dictionary named 'cif_core.dic' version 2.4.1 from 2010-06-29.

Automatic conversion script
Id: cif_fix_enum 1527 2010-12-29 10:47:43Z saulius 
;
_cod_original_sg_symbol_H-M 'P 21'
_cod_database_code 4061014

loop_
_symmetry_equiv_pos_as_xyz
'x, y, z'
'-x, y+1/2, -z'

loop_
_atom_site_label
_atom_site_type_symbol
_atom_site_fract_x
_atom_site_fract_y
_atom_site_fract_z
_atom_site_U_iso_or_equiv
_atom_site_adp_type
_atom_site_occupancy
_atom_site_symmetry_multiplicity
_atom_site_calc_flag
_atom_site_refinement_flags
_atom_site_disorder_assembly
_atom_site_disorder_group
Ru1 Ru 0.33785(4) 0.24846(2) 0.31209(3) 0.02117(12) Uani 1 1 d . . .
P1 P 0.48379(16) 0.18962(8) 0.17906(13) 0.0267(3) Uani 1 1 d . . .
P2 P 0.30394(16) 0.33099(8) 0.15778(13) 0.0276(3) Uani 1 1 d . . .
C1 C 0.4686(6) 0.3286(3) 0.5512(5) 0.0318(13) Uani 1 1 d . . .
C2 C 0.5099(6) 0.3106(3) 0.4002(5) 0.0260(12) Uani 1 1 d . . .
C11 C 0.3189(7) 0.2959(4) 0.5933(5) 0.0349(14) Uani 1 1 d . . .
C12 C 0.2129(8) 0.3600(5) 0.6227(8) 0.056(2) Uani 1 1 d . . .
H12A H 0.1219 0.3389 0.6475 0.083 Uiso 1 1 calc R . .
H12B H 0.1960 0.3908 0.5534 0.083 Uiso 1 1 calc R . .
H12C H 0.2545 0.3905 0.6856 0.083 Uiso 1 1 calc R . .
C13 C 0.3403(8) 0.2463(7) 0.7039(5) 0.0599(18) Uani 1 1 d . . .
H13A H 0.2472 0.2272 0.7277 0.090 Uiso 1 1 calc R . .
H13B H 0.3834 0.2758 0.7672 0.090 Uiso 1 1 calc R . .
H13C H 0.4036 0.2047 0.6860 0.090 Uiso 1 1 calc R . .
C14 C 0.2518(5) 0.2472(5) 0.4925(5) 0.0317(11) Uani 1 1 d . . .
C15 C 0.1378(6) 0.2703(3) 0.4148(5) 0.0326(14) Uani 1 1 d . . .
H15A H 0.0844 0.3183 0.4183 0.039 Uiso 1 1 calc R . .
C16 C 0.1081(7) 0.2101(4) 0.3352(6) 0.0412(16) Uani 1 1 d . . .
H16A H 0.0310 0.2095 0.2731 0.049 Uiso 1 1 calc R . .
C17 C 0.2002(7) 0.1502(4) 0.3648(7) 0.0453(17) Uani 1 1 d . . .
H17A H 0.1991 0.1001 0.3273 0.054 Uiso 1 1 calc R . .
C18 C 0.2891(7) 0.1722(3) 0.4617(6) 0.0342(14) Uani 1 1 d . . .
H18A H 0.3600 0.1400 0.5045 0.041 Uiso 1 1 calc R . .
C19 C 0.4615(7) 0.3285(4) 0.0544(6) 0.0385(14) Uani 1 1 d . . .
H19A H 0.4238 0.3265 -0.0269 0.046 Uiso 1 1 calc R . .
H19B H 0.5177 0.3748 0.0637 0.046 Uiso 1 1 calc R . .
C20 C 0.5606(7) 0.2620(3) 0.0765(6) 0.0352(15) Uani 1 1 d . . .
H20A H 0.6530 0.2801 0.1100 0.042 Uiso 1 1 calc R . .
H20B H 0.5804 0.2380 0.0011 0.042 Uiso 1 1 calc R . .
C21 C 0.3943(6) 0.1177(3) 0.0812(5) 0.0310(13) Uani 1 1 d . . .
C22 C 0.3474(8) 0.1309(4) -0.0335(6) 0.0476(17) Uani 1 1 d . . .
H22A H 0.3650 0.1777 -0.0682 0.057 Uiso 1 1 calc R . .
C23 C 0.2742(10) 0.0757(5) -0.0983(7) 0.063(2) Uani 1 1 d . . .
H23A H 0.2439 0.0856 -0.1763 0.076 Uiso 1 1 calc R . .
C24 C 0.2460(9) 0.0070(5) -0.0493(8) 0.058(2) Uani 1 1 d . . .
H24A H 0.1949 -0.0296 -0.0929 0.070 Uiso 1 1 calc R . .
C25 C 0.2935(8) -0.0077(4) 0.0648(8) 0.0492(19) Uani 1 1 d . . .
H25A H 0.2776 -0.0550 0.0983 0.059 Uiso 1 1 calc R . .
C26 C 0.3648(7) 0.0477(4) 0.1298(6) 0.0400(16) Uani 1 1 d . . .
H26A H 0.3938 0.0378 0.2081 0.048 Uiso 1 1 calc R . .
C31 C 0.6467(6) 0.1330(3) 0.2221(6) 0.0301(13) Uani 1 1 d . . .
C32 C 0.6627(8) 0.1079(4) 0.3350(7) 0.0423(18) Uani 1 1 d . . .
H32A H 0.5934 0.1204 0.3907 0.051 Uiso 1 1 calc R . .
C33 C 0.7833(9) 0.0632(4) 0.3683(8) 0.057(2) Uani 1 1 d . . .
H33A H 0.7938 0.0467 0.4465 0.069 Uiso 1 1 calc R . .
C34 C 0.8852(8) 0.0437(4) 0.2881(10) 0.061(3) Uani 1 1 d . . .
H34A H 0.9654 0.0142 0.3109 0.074 Uiso 1 1 calc R . .
C35 C 0.8679(8) 0.0683(4) 0.1725(9) 0.061(2) Uani 1 1 d . . .
H35A H 0.9365 0.0553 0.1164 0.073 Uiso 1 1 calc R . .
C36 C 0.7483(7) 0.1122(4) 0.1402(7) 0.0480(18) Uani 1 1 d . . .
H36A H 0.7363 0.1280 0.0618 0.058 Uiso 1 1 calc R . .
C41 C 0.1503(6) 0.3120(4) 0.0507(5) 0.0329(13) Uani 1 1 d . . .
C42 C 0.1036(8) 0.3680(4) -0.0280(6) 0.0478(17) Uani 1 1 d . . .
H42A H 0.1439 0.4162 -0.0227 0.057 Uiso 1 1 calc R . .
C43 C -0.0022(8) 0.3523(5) -0.1140(7) 0.059(2) Uani 1 1 d . . .
H43A H -0.0337 0.3906 -0.1652 0.070 Uiso 1 1 calc R . .
C44 C -0.0615(8) 0.2822(6) -0.1256(7) 0.061(2) Uani 1 1 d . . .
H44A H -0.1326 0.2725 -0.1843 0.074 Uiso 1 1 calc R . .
C45 C -0.0152(8) 0.2260(5) -0.0502(7) 0.058(2) Uani 1 1 d . . .
H45A H -0.0537 0.1775 -0.0586 0.069 Uiso 1 1 calc R . .
C46 C 0.0900(6) 0.2409(6) 0.0401(5) 0.0437(15) Uani 1 1 d . . .
H46A H 0.1188 0.2028 0.0927 0.052 Uiso 1 1 calc R . .
C51 C 0.2650(7) 0.4325(3) 0.1884(6) 0.0340(14) Uani 1 1 d . . .
C52 C 0.1360(8) 0.4472(4) 0.2439(6) 0.0427(16) Uani 1 1 d . . .
H52A H 0.0713 0.4077 0.2577 0.051 Uiso 1 1 calc R . .
C53 C 0.1005(9) 0.5198(4) 0.2797(7) 0.054(2) Uani 1 1 d . . .
H53A H 0.0118 0.5293 0.3155 0.064 Uiso 1 1 calc R . .
C54 C 0.1978(10) 0.5776(4) 0.2619(8) 0.063(2) Uani 1 1 d . . .
H54A H 0.1768 0.6261 0.2885 0.076 Uiso 1 1 calc R . .
C55 C 0.3252(10) 0.5641(4) 0.2052(8) 0.061(2) Uani 1 1 d . . .
H55A H 0.3890 0.6039 0.1913 0.073 Uiso 1 1 calc R . .
C56 C 0.3617(9) 0.4907(4) 0.1672(7) 0.0458(17) Uani 1 1 d . . .
H56A H 0.4488 0.4816 0.1288 0.055 Uiso 1 1 calc R . .
B3 B 0.4609(7) 0.4004(4) 0.4510(7) 0.0312(15) Uani 1 1 d . . .
H3 H 0.3574 0.4269 0.4212 0.037 Uiso 1 1 calc R . .
B4 B 0.5327(8) 0.4141(4) 0.5966(7) 0.0386(17) Uani 1 1 d . . .
H4 H 0.4774 0.4505 0.6607 0.046 Uiso 1 1 calc R . .
B5 B 0.6219(8) 0.3295(5) 0.6421(7) 0.0410(17) Uani 1 1 d . . .
H5 H 0.6249 0.3107 0.7353 0.049 Uiso 1 1 calc R . .
B6 B 0.6029(7) 0.2655(3) 0.5195(6) 0.0298(16) Uani 1 1 d . . .
H6 H 0.5916 0.2042 0.5337 0.036 Uiso 1 1 calc R . .
B7 B 0.6107(8) 0.3873(4) 0.3559(7) 0.0331(17) Uani 1 1 d . . .
H7 H 0.6075 0.4071 0.2632 0.040 Uiso 1 1 calc R . .
B8 B 0.6256(9) 0.4522(4) 0.4745(9) 0.047(2) Uani 1 1 d . . .
H8 H 0.6312 0.5136 0.4591 0.056 Uiso 1 1 calc R . .
B9 B 0.7283(8) 0.4076(5) 0.5927(8) 0.046(2) Uani 1 1 d . . .
H9 H 0.8013 0.4398 0.6533 0.056 Uiso 1 1 calc R . .
B10 B 0.7701(7) 0.3135(5) 0.5466(7) 0.0410(18) Uani 1 1 d . . .
H10 H 0.8695 0.2839 0.5784 0.049 Uiso 1 1 calc R . .
B11 B 0.6979(7) 0.3027(4) 0.3980(7) 0.0325(15) Uani 1 1 d . . .
H11 H 0.7518 0.2661 0.3332 0.039 Uiso 1 1 calc R . .
B12 B 0.7743(8) 0.3902(5) 0.4431(8) 0.0434(19) Uani 1 1 d . . .
H12 H 0.8778 0.4109 0.4076 0.052 Uiso 1 1 calc R . .

loop_
_atom_site_aniso_label
_atom_site_aniso_U_11
_atom_site_aniso_U_22
_atom_site_aniso_U_33
_atom_site_aniso_U_23
_atom_site_aniso_U_13
_atom_site_aniso_U_12
Ru1 0.02029(18) 0.02178(18) 0.02130(19) 0.0003(2) -0.00198(13) -0.0014(2)
P1 0.0280(7) 0.0257(7) 0.0264(8) 0.0006(6) 0.0002(6) 0.0002(6)
P2 0.0290(7) 0.0279(7) 0.0257(8) 0.0029(6) -0.0025(6) 0.0022(6)
C1 0.031(3) 0.037(3) 0.027(3) -0.002(3) -0.002(2) 0.010(3)
C2 0.023(3) 0.028(3) 0.026(3) -0.006(2) -0.001(2) 0.001(2)
C11 0.035(3) 0.046(4) 0.024(3) 0.001(3) 0.000(2) -0.006(3)
C12 0.039(4) 0.070(5) 0.059(5) -0.031(4) 0.013(3) -0.001(3)
C13 0.063(4) 0.086(5) 0.031(3) 0.014(6) -0.002(3) -0.023(6)
C14 0.028(2) 0.035(3) 0.032(3) 0.018(4) 0.008(2) 0.000(4)
C15 0.031(3) 0.037(4) 0.030(3) 0.003(2) 0.001(2) 0.002(2)
C16 0.027(3) 0.061(4) 0.036(4) 0.000(3) -0.001(3) -0.013(3)
C17 0.039(4) 0.044(4) 0.053(5) -0.007(3) 0.009(3) -0.015(3)
C18 0.031(3) 0.031(3) 0.041(4) 0.010(3) 0.014(3) -0.004(2)
C19 0.043(4) 0.043(4) 0.030(3) 0.009(3) 0.005(3) 0.000(3)
C20 0.043(3) 0.021(4) 0.043(3) 0.005(3) 0.017(3) -0.004(2)
C21 0.035(3) 0.026(3) 0.032(3) -0.003(2) -0.001(3) 0.006(2)
C22 0.069(5) 0.041(4) 0.033(4) -0.004(3) -0.007(3) 0.004(3)
C23 0.073(6) 0.074(6) 0.042(5) -0.016(4) -0.018(4) 0.007(4)
C24 0.053(5) 0.055(5) 0.066(6) -0.024(4) -0.008(4) -0.009(4)
C25 0.047(4) 0.034(4) 0.067(6) -0.013(3) 0.008(4) -0.006(3)
C26 0.042(4) 0.038(4) 0.040(4) 0.003(3) -0.002(3) 0.001(3)
C31 0.026(3) 0.019(3) 0.046(4) -0.009(3) -0.001(3) 0.004(2)
C32 0.048(5) 0.031(3) 0.048(5) -0.002(3) -0.002(4) 0.003(3)
C33 0.063(5) 0.033(4) 0.074(6) -0.004(4) -0.027(4) 0.009(3)
C34 0.027(4) 0.033(4) 0.122(8) 0.001(4) -0.019(4) 0.004(3)
C35 0.033(4) 0.044(4) 0.107(8) -0.008(5) 0.018(4) 0.001(3)
C36 0.039(4) 0.040(4) 0.066(5) 0.000(3) 0.004(3) 0.000(3)
C41 0.032(3) 0.045(4) 0.021(3) -0.001(3) -0.007(2) 0.006(3)
C42 0.057(4) 0.047(4) 0.039(4) 0.000(3) -0.004(3) 0.016(3)
C43 0.052(5) 0.086(6) 0.038(4) -0.003(4) -0.013(3) 0.039(4)
C44 0.042(4) 0.106(7) 0.035(4) 0.002(4) -0.016(3) 0.008(4)
C45 0.046(4) 0.081(6) 0.046(4) -0.002(4) -0.003(3) -0.021(4)
C46 0.043(3) 0.053(4) 0.034(3) 0.002(4) -0.011(2) -0.004(4)
C51 0.048(4) 0.022(3) 0.032(3) 0.004(2) -0.012(3) 0.009(3)
C52 0.046(4) 0.039(4) 0.043(4) 0.004(3) -0.004(3) 0.007(3)
C53 0.061(5) 0.051(4) 0.049(5) 0.001(4) 0.004(4) 0.026(4)
C54 0.089(7) 0.034(4) 0.066(6) 0.003(4) -0.006(5) 0.016(4)
C55 0.081(6) 0.036(4) 0.065(6) 0.005(4) -0.007(4) -0.006(4)
C56 0.055(4) 0.036(4) 0.046(5) 0.012(3) -0.004(3) -0.004(3)
B3 0.028(3) 0.025(3) 0.041(4) 0.005(3) 0.001(3) 0.002(3)
B4 0.035(4) 0.039(4) 0.042(4) -0.022(3) -0.009(3) -0.003(3)
B5 0.035(4) 0.051(4) 0.036(4) -0.005(4) -0.008(3) 0.004(3)
B6 0.029(3) 0.022(4) 0.038(4) -0.001(3) -0.004(3) -0.001(2)
B7 0.031(4) 0.034(4) 0.035(4) 0.007(3) 0.002(3) -0.002(3)
B8 0.038(4) 0.031(4) 0.071(6) -0.007(4) -0.005(4) -0.008(3)
B9 0.029(4) 0.049(5) 0.060(5) -0.022(4) -0.014(3) -0.008(3)
B10 0.022(3) 0.048(4) 0.052(5) -0.011(4) -0.009(3) -0.001(3)
B11 0.018(3) 0.037(4) 0.043(4) -0.003(3) -0.004(3) -0.014(3)
B12 0.026(4) 0.048(5) 0.056(5) -0.010(4) -0.002(3) -0.011(3)

loop_
_geom_bond_atom_site_label_1
_geom_bond_atom_site_label_2
_geom_bond_distance
_geom_bond_site_symmetry_2
_geom_bond_publ_flag
Ru1 C2 2.141(5) . ?
Ru1 C14 2.197(5) . ?
Ru1 C18 2.210(6) . ?
Ru1 C15 2.222(6) . ?
Ru1 C16 2.228(6) . ?
Ru1 C17 2.234(7) . ?
Ru1 P1 2.2815(15) . ?
Ru1 P2 2.2825(15) . ?
P1 C31 1.849(6) . ?
P1 C21 1.858(6) . ?
P1 C20 1.872(5) . ?
P2 C41 1.858(6) . ?
P2 C51 1.862(6) . ?
P2 C19 1.875(6) . ?
C1 C11 1.570(8) . ?
C1 B4 1.694(9) . ?
C1 B3 1.699(9) . ?
C1 B6 1.704(8) . ?
C1 B5 1.713(9) . ?
C1 C2 1.779(8) . ?
C2 B7 1.719(9) . ?
C2 B11 1.725(8) . ?
C2 B3 1.748(8) . ?
C2 B6 1.761(8) . ?
C11 C13 1.530(10) . ?
C11 C12 1.533(9) . ?
C11 C14 1.538(9) . ?
C14 C15 1.403(8) . ?
C14 C18 1.414(10) . ?
C15 C16 1.413(9) . ?
C16 C17 1.388(10) . ?
C17 C18 1.399(10) . ?
C19 C20 1.500(8) . ?
C21 C22 1.371(9) . ?
C21 C26 1.381(9) . ?
C22 C23 1.380(11) . ?
C23 C24 1.361(12) . ?
C24 C25 1.370(12) . ?
C25 C26 1.375(10) . ?
C31 C32 1.349(10) . ?
C31 C36 1.375(9) . ?
C32 C33 1.399(10) . ?
C33 C34 1.359(13) . ?
C34 C35 1.376(13) . ?
C35 C36 1.383(11) . ?
C41 C46 1.376(11) . ?
C41 C42 1.386(9) . ?
C42 C43 1.380(11) . ?
C43 C44 1.357(12) . ?
C44 C45 1.366(11) . ?
C45 C46 1.406(9) . ?
C51 C52 1.374(10) . ?
C51 C56 1.381(9) . ?
C52 C53 1.386(10) . ?
C53 C54 1.372(12) . ?
C54 C55 1.363(12) . ?
C55 C56 1.408(11) . ?
B3 B4 1.766(10) . ?
B3 B7 1.775(10) . ?
B3 B8 1.777(10) . ?
B4 B8 1.768(12) . ?
B4 B5 1.771(11) . ?
B4 B9 1.793(10) . ?
B5 B10 1.774(11) . ?
B5 B9 1.785(12) . ?
B5 B6 1.789(10) . ?
B6 B11 1.765(10) . ?
B6 B10 1.768(9) . ?
B7 B11 1.753(10) . ?
B7 B8 1.763(12) . ?
B7 B12 1.768(11) . ?
B8 B12 1.788(11) . ?
B8 B9 1.791(12) . ?
B9 B12 1.773(12) . ?
B9 B10 1.786(11) . ?
B10 B12 1.788(12) . ?
B10 B11 1.793(10) . ?
B11 B12 1.766(10) . ?
